data_2224835
loop_
_publ_author_name
'Hou, Yongjiang'

_publ_section_title
1'-Benzyl-4,4''-bis(4-chlorophenyl)-3-(2,6-dichlorophenyl)-1''-methyl-4,5-dihydroisoxazole-5-spiro-3'-piperidine-5'-spiro-3''-pyrrolidine-2''-spiro-3'''-indoline-2''',4'-dione
_journal_coeditor_code ZS2026
_journal_issue 1
_journal_name_full 'Acta Crystallographica Section E'
_journal_page_first o139
_journal_paper_doi 10.1107/S1600536809053276
_journal_volume 66
_journal_year 2010
_chemical_formula_iupac 'C43 H34 Cl4 N4 O3'
_chemical_formula_moiety 'C43 H34 Cl4 N4 O3'
_chemical_formula_sum 'C43 H34 Cl4 N4 O3'
_chemical_formula_weight 796.54
_chemical_melting_point 515
_chemical_name_systematic
;
1'-Benzyl-4,4''-bis(4-chlorophenyl)-3-(2,6-dichlorophenyl)-1''-methyl-4,5-
dihydroisoxazole-5-spiro-3'-piperidine-5'-spiro-3''-pyrrolidine-2''-
spiro-3'''-indoline-2''',4'-dione
;
_space_group_IT_number 29
_symmetry_cell_setting orthorhombic
_symmetry_space_group_name_Hall 'P 2c -2ac'
_symmetry_space_group_name_H-M 'P c a 21'
_atom_sites_solution_hydrogens geom
_atom_sites_solution_primary direct
_atom_sites_solution_secondary difmap
_audit_creation_method SHELXL97
_cell_angle_alpha 90.00
_cell_angle_beta 90.00
_cell_angle_gamma 90.00
_cell_formula_units_Z 8
_cell_length_a 25.588(5)
_cell_length_b 8.8028(18)
_cell_length_c 33.195(7)
_cell_measurement_reflns_used 8065
_cell_measurement_temperature 113(2)
_cell_measurement_theta_max 72.7146
_cell_measurement_theta_min 27.5591
_cell_volume 7477(3)
_computing_cell_refinement '<i>CrystalClear</i> (Rigaku, 2001)'
_computing_data_collection '<i>CrystalClear</i> (Rigaku, 2001)'
_computing_data_reduction '<i>CrystalClear</i> (Rigaku, 2001)'
_computing_molecular_graphics '<i>SHELXTL</i> (Sheldrick, 2008)'
_computing_publication_material '<i>SHELXTL</i> (Sheldrick, 2008)'
_computing_structure_refinement '<i>SHELXL97</i> (Sheldrick, 2008)'
_computing_structure_solution '<i>SHELXS97</i> (Sheldrick, 2008)'
_diffrn_ambient_temperature 113(2)
_diffrn_detector_area_resol_mean 11.11
_diffrn_measured_fraction_theta_full 0.994
_diffrn_measured_fraction_theta_max 0.975
_diffrn_measurement_device_type 'Rigaku Saturn CCD area-detector diffractometer'
_diffrn_measurement_method '\w and \f scans'
_diffrn_radiation_monochromator graphite
_diffrn_radiation_source 'fine-focus sealed tube'
_diffrn_radiation_type CuK\a
_diffrn_radiation_wavelength 1.54187
_diffrn_reflns_av_R_equivalents 0.0592
_diffrn_reflns_av_sigmaI/netI 0.0676
_diffrn_reflns_limit_h_max 31
_diffrn_reflns_limit_h_min -31
_diffrn_reflns_limit_k_max 10
_diffrn_reflns_limit_k_min -7
_diffrn_reflns_limit_l_max 33
_diffrn_reflns_limit_l_min -40
_diffrn_reflns_number 35641
_diffrn_reflns_theta_full 68.00
_diffrn_reflns_theta_max 72.71
_diffrn_reflns_theta_min 2.66
_diffrn_standards_number 0
_exptl_absorpt_coefficient_mu 3.258
_exptl_absorpt_correction_T_max 0.5916
_exptl_absorpt_correction_T_min 0.3707
_exptl_absorpt_correction_type multi-scan
_exptl_absorpt_process_details '(<i>CrystalClear</i>; Rigaku, 2001)'
_exptl_crystal_colour Colorless
_exptl_crystal_density_diffrn 1.415
_exptl_crystal_density_method 'not measured'
_exptl_crystal_description Prism
_exptl_crystal_F_000 3296
_exptl_crystal_size_max 0.38
_exptl_crystal_size_mid 0.20
_exptl_crystal_size_min 0.18
_refine_diff_density_max 0.679
_refine_diff_density_min -0.654
_refine_ls_abs_structure_details 'Flack (1983), 4589 Friedel pairs'
_refine_ls_abs_structure_Flack 0.187(12)
_refine_ls_extinction_method none
_refine_ls_goodness_of_fit_ref 1.002
_refine_ls_hydrogen_treatment mixed
_refine_ls_matrix_type full
_refine_ls_number_parameters 982
_refine_ls_number_reflns 12162
_refine_ls_number_restraints 1
_refine_ls_restrained_S_all 1.002
_refine_ls_R_factor_all 0.0565
_refine_ls_R_factor_gt 0.0507
_refine_ls_shift/su_max 0.001
_refine_ls_shift/su_mean 0.000
_refine_ls_structure_factor_coef Fsqd
_refine_ls_weighting_details 'calc w=1/[\s^2^(Fo^2^)+(0.0763P)^2^] where P=(Fo^2^+2Fc^2^)/3'
_refine_ls_weighting_scheme calc
_refine_ls_wR_factor_gt 0.1252
_refine_ls_wR_factor_ref 0.1282
_reflns_number_gt 10126
_reflns_number_total 12162
_reflns_threshold_expression I>2\s(I)
_cod_data_source_file zs2026.cif
_cod_data_source_block I
_cod_database_code 2224835
_cod_database_fobs_code 2224835

loop_
_symmetry_equiv_pos_as_xyz
'x, y, z'
'-x, -y, z+1/2'
'-x+1/2, y, z+1/2'
'x+1/2, -y, z'

loop_
_atom_site_type_symbol
_atom_site_label
_atom_site_fract_x
_atom_site_fract_y
_atom_site_fract_z
_atom_site_U_iso_or_equiv
_atom_site_adp_type
_atom_site_calc_flag
_atom_site_refinement_flags
_atom_site_occupancy
_atom_site_disorder_assembly
_atom_site_disorder_group
Cl Cl1 0.40006(4) 1.32448(11) 0.48020(3) 0.0316(2) Uani d . 1 . .
Cl Cl2 0.43932(4) 0.71264(10) 0.47298(3) 0.0312(2) Uani d . 1 . .
Cl Cl3 0.32260(6) 1.08502(16) 0.28205(4) 0.0699(5) Uani d . 1 . .
Cl Cl4 0.80487(5) 1.45614(14) 0.43692(4) 0.0504(3) Uani d . 1 . .
Cl Cl5 0.65692(4) 0.15562(12) 0.54840(3) 0.0357(2) Uani d . 1 . .
Cl Cl6 0.69754(4) 0.76332(11) 0.53592(3) 0.0358(2) Uani d . 1 . .
Cl Cl7 0.58501(5) 0.43025(14) 0.74233(4) 0.0507(3) Uani d . 1 . .
Cl Cl8 1.06625(5) 0.06761(15) 0.58627(4) 0.0514(3) Uani d . 1 . .
N N1 0.49888(11) 1.1480(3) 0.46582(8) 0.0230(6) Uani d . 1 . .
N N2 0.57768(10) 1.0529(3) 0.33825(8) 0.0195(6) Uani d . 1 . .
N N3 0.65828(12) 0.6533(4) 0.38483(9) 0.0260(7) Uani d . 1 . .
N N4 0.58478(12) 0.6975(4) 0.30111(9) 0.0242(6) Uani d . 1 . .
H H4 0.5815(17) 0.697(5) 0.2750(14) 0.029 Uiso d . 1 . .
N N5 0.75677(11) 0.3436(3) 0.55589(8) 0.0222(6) Uani d . 1 . .
N N6 0.83536(11) 0.4556(4) 0.68193(9) 0.0223(6) Uani d . 1 . .
N N7 0.91228(12) 0.8600(4) 0.63442(9) 0.0247(7) Uani d . 1 . .
N N8 0.83980(13) 0.8136(4) 0.71811(9) 0.0252(7) Uani d . 1 . .
H H8 0.8372(18) 0.820(5) 0.7383(15) 0.030 Uiso d . 1 . .
O O1 0.53832(9) 1.1680(3) 0.43659(7) 0.0216(5) Uani d . 1 . .
O O2 0.57444(9) 0.8760(3) 0.44919(7) 0.0248(5) Uani d . 1 . .
O O3 0.66436(10) 0.8166(3) 0.30265(7) 0.0270(6) Uani d . 1 . .
O O4 0.79718(9) 0.3346(3) 0.58406(7) 0.0230(5) Uani d . 1 . .
O O5 0.83066(10) 0.6288(3) 0.57014(7) 0.0262(6) Uani d . 1 . .
O O6 0.91991(10) 0.6987(3) 0.71672(7) 0.0271(6) Uani d . 1 . .
C C1 0.53390(13) 1.0508(4) 0.40508(9) 0.0198(7) Uani d . 1 . .
C C2 0.57813(13) 0.9369(4) 0.41662(10) 0.0183(7) Uani d . 1 . .
C C3 0.62505(13) 0.9098(4) 0.38905(9) 0.0184(7) Uani d . 1 . .
C C4 0.62789(13) 1.0431(5) 0.35943(10) 0.0223(7) Uani d . 1 . .
H H4A 0.6348 1.1388 0.3741 0.027 Uiso calc R 1 . .
H H4B 0.6565 1.0265 0.3399 0.027 Uiso calc R 1 . .
C C5 0.54139(13) 1.1343(4) 0.36490(10) 0.0211(7) Uani d . 1 . .
H H5A 0.5071 1.1448 0.3513 0.025 Uiso calc R 1 . .
H H5B 0.5551 1.2376 0.3702 0.025 Uiso calc R 1 . .
C C6 0.48014(13) 0.9751(4) 0.41316(9) 0.0192(7) Uani d . 1 . .
H H6 0.4852 0.8633 0.4166 0.023 Uiso calc R 1 . .
C C7 0.46662(13) 1.0452(4) 0.45370(10) 0.0196(7) Uani d . 1 . .
C C8 0.41806(13) 1.0165(4) 0.47611(10) 0.0223(7) Uani d . 1 . .
C C9 0.38395(15) 1.1351(4) 0.48791(11) 0.0254(8) Uani d . 1 . .
C C10 0.33538(15) 1.1067(5) 0.50485(11) 0.0283(8) Uani d . 1 . .
H H10 0.3126 1.1885 0.5112 0.034 Uiso calc R 1 . .
C C11 0.32043(15) 0.9595(5) 0.51246(11) 0.0304(9) Uani d . 1 . .
H H11 0.2874 0.9404 0.5245 0.036 Uiso calc R 1 . .
C C12 0.35266(15) 0.8391(5) 0.50285(10) 0.0262(8) Uani d . 1 . .
H H12 0.3424 0.7378 0.5088 0.031 Uiso calc R 1 . .
C C13 0.40018(14) 0.8682(4) 0.48447(10) 0.0224(7) Uani d . 1 . .
C C14 0.43769(13) 1.0022(4) 0.38233(9) 0.0193(7) Uani d . 1 . .
C C15 0.42652(14) 0.8877(4) 0.35449(11) 0.0249(8) Uani d . 1 . .
H H15 0.4436 0.7922 0.3564 0.030 Uiso calc R 1 . .
C C16 0.39001(17) 0.9140(5) 0.32358(12) 0.0356(10) Uani d . 1 . .
H H16 0.3827 0.8374 0.3042 0.043 Uiso calc R 1 . .
C C17 0.36537(17) 1.0505(5) 0.32185(13) 0.0370(10) Uani d . 1 . .
C C18 0.37413(15) 1.1647(5) 0.35003(13) 0.0346(9) Uani d . 1 . .
H H18 0.3557 1.2583 0.3486 0.042 Uiso calc R 1 . .
C C19 0.41041(14) 1.1385(4) 0.38032(11) 0.0251(8) Uani d . 1 . .
H H19 0.4167 1.2148 0.4000 0.030 Uiso calc R 1 . .
C C20 0.58312(14) 1.1354(5) 0.29984(10) 0.0261(8) Uani d . 1 . .
H H20A 0.6137 1.0941 0.2852 0.031 Uiso calc R 1 . .
H H20B 0.5904 1.2435 0.3058 0.031 Uiso calc R 1 . .
C C21 0.53567(14) 1.1266(4) 0.27248(10) 0.0239(8) Uani d . 1 . .
C C22 0.50555(15) 0.9968(5) 0.26976(11) 0.0297(9) Uani d . 1 . .
H H22 0.5118 0.9144 0.2876 0.036 Uiso calc R 1 . .
C C23 0.46609(17) 0.9858(5) 0.24113(13) 0.0370(10) Uani d . 1 . .
H H23 0.4456 0.8961 0.2395 0.044 Uiso calc R 1 . .
C C24 0.45640(17) 1.1063(6) 0.21469(12) 0.0379(10) Uani d . 1 . .
H H24 0.4298 1.0982 0.1948 0.046 Uiso calc R 1 . .
C C25 0.48567(16) 1.2362(5) 0.21780(11) 0.0331(9) Uani d . 1 . .
H H25 0.4791 1.3189 0.2001 0.040 Uiso calc R 1 . .
C C26 0.52473(14) 1.2475(5) 0.24656(11) 0.0282(8) Uani d . 1 . .
H H26 0.5443 1.3388 0.2487 0.034 Uiso calc R 1 . .
C C27 0.61786(13) 0.7504(4) 0.36647(10) 0.0203(7) Uani d . 1 . .
C C28 0.70261(14) 0.7521(4) 0.39313(11) 0.0264(8) Uani d . 1 . .
H H28A 0.7203 0.7836 0.3680 0.032 Uiso calc R 1 . .
H H28B 0.7283 0.7019 0.4111 0.032 Uiso calc R 1 . .
C C29 0.67655(13) 0.8865(4) 0.41392(10) 0.0221(7) Uani d . 1 . .
H H29 0.6659 0.8514 0.4414 0.027 Uiso calc R 1 . .
C C30 0.70972(13) 1.0271(5) 0.41960(10) 0.0241(8) Uani d . 1 . .
C C31 0.75910(14) 1.0404(5) 0.40336(12) 0.0326(9) Uani d . 1 . .
H H31 0.7733 0.9583 0.3883 0.039 Uiso calc R 1 . .
C C32 0.78855(15) 1.1720(6) 0.40857(13) 0.0400(10) Uani d . 1 . .
H H32 0.8224 1.1797 0.3969 0.048 Uiso calc R 1 . .
C C33 0.76842(16) 1.2909(5) 0.43067(12) 0.0339(9) Uani d . 1 . .
C C34 0.71960(16) 1.2802(5) 0.44791(12) 0.0334(9) Uani d . 1 . .
H H34 0.7058 1.3623 0.4631 0.040 Uiso calc R 1 . .
C C35 0.69082(15) 1.1476(5) 0.44278(11) 0.0303(9) Uani d . 1 . .
H H35 0.6576 1.1388 0.4553 0.036 Uiso calc R 1 . .
C C36 0.67124(17) 0.5140(5) 0.36293(13) 0.0339(9) Uani d . 1 . .
H H36A 0.6847 0.5401 0.3362 0.051 Uiso calc R 1 . .
H H36B 0.6398 0.4513 0.3601 0.051 Uiso calc R 1 . .
H H36C 0.6979 0.4573 0.3779 0.051 Uiso calc R 1 . .
C C37 0.62585(14) 0.7643(4) 0.31973(10) 0.0242(8) Uani d . 1 . .
C C38 0.54876(14) 0.6387(4) 0.32859(10) 0.0231(7) Uani d . 1 . .
C C39 0.56571(14) 0.6681(4) 0.36807(10) 0.0217(7) Uani d . 1 . .
C C40 0.53884(15) 0.6023(4) 0.39984(11) 0.0261(8) Uani d . 1 . .
H H40 0.5507 0.6152 0.4267 0.031 Uiso calc R 1 . .
C C41 0.49401(15) 0.5165(4) 0.39183(12) 0.0287(8) Uani d . 1 . .
H H41 0.4750 0.4727 0.4135 0.034 Uiso calc R 1 . .
C C42 0.47716(15) 0.4949(4) 0.35261(12) 0.0276(8) Uani d . 1 . .
H H42 0.4462 0.4382 0.3477 0.033 Uiso calc R 1 . .
C C43 0.50477(15) 0.5549(4) 0.32021(11) 0.0277(8) Uani d . 1 . .
H H43 0.4936 0.5385 0.2933 0.033 Uiso calc R 1 . .
C C44 0.79140(13) 0.4535(4) 0.61487(10) 0.0193(7) Uani d . 1 . .
C C45 0.83470(14) 0.5699(4) 0.60303(10) 0.0201(7) Uani d . 1 . .
C C46 0.88109(13) 0.6011(4) 0.63086(10) 0.0198(7) Uani d . 1 . .
C C47 0.88525(13) 0.4686(4) 0.66056(10) 0.0224(7) Uani d . 1 . .
H H47A 0.8929 0.3732 0.6459 0.027 Uiso calc R 1 . .
H H47B 0.9139 0.4874 0.6800 0.027 Uiso calc R 1 . .
C C48 0.79913(14) 0.3729(4) 0.65574(10) 0.0228(7) Uani d . 1 . .
H H48A 0.7649 0.3634 0.6694 0.027 Uiso calc R 1 . .
H H48B 0.8128 0.2692 0.6510 0.027 Uiso calc R 1 . .
C C49 0.73631(13) 0.5233(4) 0.60600(9) 0.0190(7) Uani d . 1 . .
H H49 0.7405 0.6344 0.6006 0.023 Uiso calc R 1 . .
C C50 0.72359(13) 0.4432(4) 0.56665(10) 0.0193(7) Uani d . 1 . .
C C51 0.67364(14) 0.4640(4) 0.54461(10) 0.0229(7) Uani d . 1 . .
C C52 0.63953(15) 0.3428(5) 0.53677(11) 0.0271(8) Uani d . 1 . .
C C53 0.59018(16) 0.3613(5) 0.51950(11) 0.0339(10) Uani d . 1 . .
H H53 0.5682 0.2765 0.5144 0.041 Uiso calc R 1 . .
C C54 0.57427(15) 0.5080(6) 0.50999(12) 0.0400(11) Uani d . 1 . .
H H54 0.5400 0.5243 0.4998 0.048 Uiso calc R 1 . .
C C55 0.60715(16) 0.6298(5) 0.51511(11) 0.0318(9) Uani d . 1 . .
H H55 0.5966 0.7288 0.5072 0.038 Uiso calc R 1 . .
C C56 0.65580(15) 0.6062(4) 0.53197(10) 0.0264(8) Uani d . 1 . .
C C57 0.69461(13) 0.5022(4) 0.63777(10) 0.0196(7) Uani d . 1 . .
C C58 0.68451(15) 0.6202(5) 0.66496(11) 0.0277(8) Uani d . 1 . .
H H58 0.7014 0.7154 0.6616 0.033 Uiso calc R 1 . .
C C59 0.65006(16) 0.5992(5) 0.69671(12) 0.0314(9) Uani d . 1 . .
H H59 0.6436 0.6789 0.7154 0.038 Uiso calc R 1 . .
C C60 0.62538(16) 0.4612(6) 0.70081(12) 0.0354(10) Uani d . 1 . .
C C61 0.63297(15) 0.3444(5) 0.67353(12) 0.0304(9) Uani d . 1 . .
H H61 0.6145 0.2513 0.6762 0.037 Uiso calc R 1 . .
C C62 0.66825(14) 0.3660(4) 0.64202(11) 0.0263(8) Uani d . 1 . .
H H62 0.6742 0.2864 0.6233 0.032 Uiso calc R 1 . .
C C63 0.84205(14) 0.3750(5) 0.72034(10) 0.0242(7) Uani d . 1 . .
H H63A 0.8716 0.4215 0.7351 0.029 Uiso calc R 1 . .
H H63B 0.8515 0.2682 0.7145 0.029 Uiso calc R 1 . .
C C64 0.79431(13) 0.3761(4) 0.74757(10) 0.0229(7) Uani d . 1 . .
C C65 0.76286(15) 0.5042(5) 0.75104(11) 0.0298(8) Uani d . 1 . .
H H65 0.7689 0.5892 0.7340 0.036 Uiso calc R 1 . .
C C66 0.72235(16) 0.5091(6) 0.77933(13) 0.0383(10) Uani d . 1 . .
H H66 0.7008 0.5967 0.7813 0.046 Uiso calc R 1 . .
C C67 0.71373(16) 0.3854(6) 0.80454(12) 0.0374(10) Uani d . 1 . .
H H67 0.6865 0.3884 0.8240 0.045 Uiso calc R 1 . .
C C68 0.74494(16) 0.2583(5) 0.80107(12) 0.0356(10) Uani d . 1 . .
H H68 0.7394 0.1740 0.8184 0.043 Uiso calc R 1 . .
C C69 0.78424(15) 0.2527(5) 0.77249(10) 0.0261(8) Uani d . 1 . .
H H69 0.8047 0.1631 0.7699 0.031 Uiso calc R 1 . .
C C70 0.87270(14) 0.7620(4) 0.65290(10) 0.0211(7) Uani d . 1 . .
C C71 0.95743(14) 0.7652(5) 0.62621(11) 0.0262(8) Uani d . 1 . .
H H71A 0.9755 0.7355 0.6514 0.031 Uiso calc R 1 . .
H H71B 0.9825 0.8169 0.6081 0.031 Uiso calc R 1 . .
C C72 0.93233(13) 0.6284(4) 0.60569(10) 0.0217(7) Uani d . 1 . .
H H72 0.9213 0.6618 0.5782 0.026 Uiso calc R 1 . .
C C73 0.96695(14) 0.4906(4) 0.60042(10) 0.0236(8) Uani d . 1 . .
C C74 1.01649(15) 0.4805(5) 0.61742(11) 0.0319(9) Uani d . 1 . .
H H74 1.0296 0.5642 0.6324 0.038 Uiso calc R 1 . .
C C75 1.04736(16) 0.3514(5) 0.61315(12) 0.0348(10) Uani d . 1 . .
H H75 1.0811 0.3470 0.6251 0.042 Uiso calc R 1 . .
C C76 1.02857(16) 0.2313(5) 0.59157(12) 0.0358(10) Uani d . 1 . .
C C77 0.97972(16) 0.2368(5) 0.57354(12) 0.0350(9) Uani d . 1 . .
H H77 0.9670 0.1531 0.5584 0.042 Uiso calc R 1 . .
C C78 0.94980(15) 0.3666(5) 0.57807(11) 0.0307(9) Uani d . 1 . .
H H78 0.9165 0.3712 0.5655 0.037 Uiso calc R 1 . .
C C79 0.92313(16) 1.0007(5) 0.65661(12) 0.0335(9) Uani d . 1 . .
H H79A 0.9371 0.9756 0.6833 0.050 Uiso calc R 1 . .
H H79B 0.8907 1.0590 0.6596 0.050 Uiso calc R 1 . .
H H79C 0.9488 1.0612 0.6417 0.050 Uiso calc R 1 . .
C C80 0.88097(14) 0.7476(4) 0.69968(10) 0.0224(7) Uani d . 1 . .
C C81 0.80291(15) 0.8700(4) 0.69060(10) 0.0242(8) Uani d . 1 . .
C C82 0.81982(14) 0.8396(4) 0.65138(10) 0.0205(7) Uani d . 1 . .
C C83 0.79248(15) 0.9015(4) 0.61928(10) 0.0253(8) Uani d . 1 . .
H H83 0.8045 0.8873 0.5925 0.030 Uiso calc R 1 . .
C C84 0.74746(16) 0.9845(5) 0.62673(11) 0.0295(8) Uani d . 1 . .
H H84 0.7282 1.0256 0.6048 0.035 Uiso calc R 1 . .
C C85 0.73009(16) 1.0081(5) 0.66622(12) 0.0303(8) Uani d . 1 . .
H H85 0.6986 1.0623 0.6708 0.036 Uiso calc R 1 . .
C C86 0.75858(15) 0.9528(4) 0.69889(11) 0.0268(8) Uani d . 1 . .
H H86 0.7478 0.9716 0.7258 0.032 Uiso calc R 1 . .

loop_
_atom_site_aniso_label
_atom_site_aniso_U_11
_atom_site_aniso_U_22
_atom_site_aniso_U_33
_atom_site_aniso_U_12
_atom_site_aniso_U_13
_atom_site_aniso_U_23
Cl1 0.0311(5) 0.0255(5) 0.0383(5) 0.0028(4) 0.0114(4) -0.0008(4)
Cl2 0.0335(5) 0.0263(5) 0.0339(4) 0.0032(4) 0.0095(4) 0.0046(4)
Cl3 0.0757(9) 0.0570(8) 0.0770(9) -0.0234(7) -0.0587(8) 0.0254(7)
Cl4 0.0384(6) 0.0441(7) 0.0687(8) -0.0124(5) -0.0201(5) 0.0121(6)
Cl5 0.0363(5) 0.0324(5) 0.0383(5) -0.0095(4) -0.0095(4) 0.0021(4)
Cl6 0.0390(5) 0.0309(5) 0.0375(5) -0.0006(4) -0.0046(4) 0.0103(4)
Cl7 0.0486(6) 0.0523(7) 0.0513(6) 0.0114(5) 0.0312(5) 0.0121(5)
Cl8 0.0383(6) 0.0486(7) 0.0673(7) 0.0163(5) 0.0163(5) 0.0060(6)
N1 0.0177(14) 0.0324(17) 0.0188(13) 0.0003(13) 0.0047(11) -0.0002(12)
N2 0.0122(13) 0.0309(17) 0.0153(13) -0.0001(12) -0.0013(10) 0.0037(11)
N3 0.0230(15) 0.0328(18) 0.0223(15) 0.0080(14) -0.0031(12) 0.0004(12)
N4 0.0259(15) 0.0313(18) 0.0152(14) 0.0008(14) -0.0036(11) -0.0002(12)
N5 0.0216(15) 0.0264(16) 0.0186(13) -0.0011(13) -0.0039(11) -0.0037(11)
N6 0.0172(14) 0.0323(18) 0.0173(13) 0.0018(13) -0.0014(11) 0.0022(12)
N7 0.0236(15) 0.0285(17) 0.0220(14) -0.0067(13) 0.0038(12) -0.0042(12)
N8 0.0245(15) 0.0361(19) 0.0149(13) 0.0017(14) 0.0006(12) -0.0023(13)
O1 0.0162(11) 0.0264(13) 0.0221(11) -0.0071(10) 0.0067(9) -0.0041(10)
O2 0.0234(13) 0.0345(15) 0.0166(11) 0.0050(11) 0.0012(9) 0.0066(10)
O3 0.0226(13) 0.0400(16) 0.0185(12) -0.0018(12) 0.0023(9) -0.0023(11)
O4 0.0195(12) 0.0253(14) 0.0242(12) 0.0022(10) -0.0051(10) -0.0067(10)
O5 0.0222(12) 0.0373(15) 0.0192(12) -0.0010(11) -0.0009(10) 0.0030(11)
O6 0.0223(13) 0.0407(16) 0.0184(11) -0.0014(12) -0.0015(10) -0.0009(10)
C1 0.0183(16) 0.0254(19) 0.0156(15) 0.0014(14) 0.0004(12) 0.0006(13)
C2 0.0154(16) 0.0220(18) 0.0175(15) -0.0007(14) -0.0026(12) 0.0004(13)
C3 0.0144(15) 0.0279(19) 0.0128(14) 0.0038(14) -0.0018(12) 0.0007(13)
C4 0.0160(17) 0.035(2) 0.0157(15) -0.0017(15) -0.0001(12) 0.0025(14)
C5 0.0160(16) 0.027(2) 0.0200(16) 0.0026(14) 0.0024(12) 0.0045(14)
C6 0.0198(16) 0.0199(18) 0.0180(15) 0.0036(14) 0.0023(13) 0.0004(13)
C7 0.0180(16) 0.0242(18) 0.0165(15) 0.0028(14) 0.0019(12) 0.0002(12)
C8 0.0154(15) 0.036(2) 0.0154(15) -0.0058(15) -0.0007(12) -0.0012(14)
C9 0.0267(19) 0.029(2) 0.0208(16) -0.0013(16) 0.0011(14) -0.0015(14)
C10 0.0215(18) 0.039(2) 0.0244(17) -0.0001(17) 0.0045(14) -0.0091(16)
C11 0.0221(18) 0.046(2) 0.0231(18) -0.0059(18) 0.0088(14) -0.0052(16)
C12 0.0288(19) 0.032(2) 0.0178(16) -0.0109(16) 0.0031(14) -0.0037(14)
C13 0.0229(18) 0.027(2) 0.0176(15) 0.0015(15) -0.0004(13) -0.0026(13)
C14 0.0164(15) 0.0255(19) 0.0161(15) -0.0011(15) 0.0011(12) 0.0008(13)
C15 0.0236(18) 0.026(2) 0.0250(17) -0.0054(16) -0.0018(14) 0.0002(15)
C16 0.036(2) 0.042(3) 0.029(2) -0.016(2) -0.0129(17) -0.0025(18)
C17 0.035(2) 0.036(2) 0.039(2) -0.0099(19) -0.0204(18) 0.0119(18)
C18 0.0225(19) 0.036(2) 0.046(2) -0.0018(17) -0.0060(17) 0.0115(19)
C19 0.0210(17) 0.028(2) 0.0267(17) -0.0033(16) -0.0006(14) 0.0013(14)
C20 0.0227(17) 0.037(2) 0.0186(16) -0.0016(17) 0.0018(14) 0.0080(15)
C21 0.0209(17) 0.035(2) 0.0162(15) 0.0048(16) 0.0026(13) 0.0037(14)
C22 0.0254(19) 0.036(2) 0.0282(18) -0.0026(18) -0.0064(15) 0.0049(16)
C23 0.035(2) 0.040(3) 0.036(2) -0.003(2) -0.0102(18) 0.0049(18)
C24 0.029(2) 0.057(3) 0.0271(18) 0.005(2) -0.0114(16) 0.0000(18)
C25 0.029(2) 0.048(3) 0.0227(17) 0.0109(19) -0.0007(15) 0.0078(17)
C26 0.0230(18) 0.037(2) 0.0249(17) 0.0060(16) 0.0026(15) 0.0083(16)
C27 0.0178(16) 0.027(2) 0.0159(15) 0.0016(14) 0.0007(12) -0.0011(13)
C28 0.0205(17) 0.037(2) 0.0214(16) 0.0066(16) -0.0031(13) 0.0008(15)
C29 0.0157(16) 0.035(2) 0.0158(15) 0.0065(15) -0.0026(12) 0.0012(14)
C30 0.0190(17) 0.040(2) 0.0136(15) -0.0015(16) -0.0068(12) 0.0006(14)
C31 0.0198(18) 0.048(3) 0.0302(19) -0.0002(18) -0.0001(15) 0.0022(18)
C32 0.0192(19) 0.063(3) 0.038(2) -0.003(2) -0.0019(16) 0.006(2)
C33 0.033(2) 0.038(2) 0.0314(19) -0.0047(18) -0.0120(17) 0.0037(17)
C34 0.029(2) 0.039(2) 0.0327(19) -0.0004(18) -0.0050(16) -0.0026(17)
C35 0.0239(18) 0.042(2) 0.0247(17) -0.0024(17) -0.0009(15) -0.0066(16)
C36 0.037(2) 0.032(2) 0.033(2) 0.0097(18) -0.0045(17) -0.0062(17)
C37 0.0220(17) 0.031(2) 0.0191(16) 0.0053(16) 0.0009(13) -0.0031(14)
C38 0.0218(17) 0.029(2) 0.0189(15) 0.0064(15) -0.0015(13) -0.0012(13)
C39 0.0200(17) 0.0264(19) 0.0188(16) 0.0042(15) -0.0013(13) -0.0009(13)
C40 0.031(2) 0.023(2) 0.0244(17) 0.0002(16) 0.0031(15) 0.0008(14)
C41 0.033(2) 0.0201(19) 0.0330(19) -0.0019(17) 0.0091(16) 0.0033(15)
C42 0.0247(18) 0.0208(19) 0.037(2) 0.0021(16) -0.0025(16) -0.0029(16)
C43 0.0286(19) 0.029(2) 0.0259(17) 0.0031(17) -0.0050(15) -0.0051(15)
C44 0.0171(16) 0.0237(19) 0.0170(15) 0.0033(14) -0.0015(12) -0.0037(13)
C45 0.0202(17) 0.0240(19) 0.0159(15) 0.0000(14) 0.0020(12) -0.0014(13)
C46 0.0167(16) 0.0247(19) 0.0178(15) 0.0011(14) 0.0006(12) 0.0019(13)
C47 0.0135(16) 0.034(2) 0.0197(16) -0.0021(14) 0.0017(12) 0.0010(14)
C48 0.0177(16) 0.028(2) 0.0232(16) 0.0009(15) -0.0044(13) 0.0039(14)
C49 0.0181(16) 0.0252(19) 0.0137(14) 0.0054(14) 0.0000(12) -0.0016(13)
C50 0.0146(15) 0.0266(19) 0.0167(14) 0.0004(14) 0.0022(12) 0.0029(13)
C51 0.0211(17) 0.031(2) 0.0165(15) -0.0021(15) -0.0001(13) 0.0023(13)
C52 0.0214(18) 0.039(2) 0.0206(16) -0.0067(17) -0.0070(14) 0.0004(15)
C53 0.026(2) 0.052(3) 0.0238(19) -0.0073(19) -0.0087(15) 0.0017(17)
C54 0.022(2) 0.073(3) 0.025(2) 0.007(2) -0.0047(15) 0.010(2)
C55 0.031(2) 0.043(2) 0.0209(17) 0.0121(19) -0.0033(15) 0.0104(16)
C56 0.030(2) 0.032(2) 0.0170(15) 0.0005(17) 0.0013(14) 0.0017(15)
C57 0.0173(16) 0.0251(19) 0.0166(14) 0.0019(14) 0.0003(12) 0.0053(13)
C58 0.0234(18) 0.030(2) 0.0298(18) 0.0012(16) 0.0015(15) 0.0001(15)
C59 0.030(2) 0.037(2) 0.0279(19) 0.0077(18) 0.0057(16) -0.0012(16)
C60 0.025(2) 0.046(3) 0.035(2) 0.0063(19) 0.0117(17) 0.0111(18)
C61 0.0231(18) 0.029(2) 0.040(2) 0.0047(16) 0.0063(16) 0.0135(16)
C62 0.0210(18) 0.029(2) 0.0286(18) 0.0024(15) 0.0017(14) 0.0011(15)
C63 0.0186(16) 0.034(2) 0.0202(16) 0.0032(16) 0.0011(13) 0.0059(15)
C64 0.0190(16) 0.032(2) 0.0178(15) -0.0026(15) -0.0016(13) 0.0022(14)
C65 0.0280(19) 0.034(2) 0.0270(19) 0.0040(18) 0.0046(15) 0.0083(16)
C66 0.031(2) 0.042(3) 0.041(2) 0.006(2) 0.0082(18) -0.0003(19)
C67 0.028(2) 0.057(3) 0.0266(19) -0.007(2) 0.0083(16) 0.0031(19)
C68 0.031(2) 0.051(3) 0.0247(18) -0.010(2) 0.0022(16) 0.0116(18)
C69 0.0245(18) 0.032(2) 0.0222(16) 0.0009(16) -0.0017(13) 0.0045(14)
C70 0.0212(17) 0.026(2) 0.0163(15) -0.0049(15) 0.0016(13) -0.0016(13)
C71 0.0172(17) 0.039(2) 0.0230(16) -0.0067(16) 0.0022(13) -0.0052(15)
C72 0.0174(16) 0.033(2) 0.0145(15) -0.0008(15) -0.0004(12) -0.0017(13)
C73 0.0187(17) 0.033(2) 0.0194(16) -0.0012(16) 0.0027(13) -0.0001(14)
C74 0.0215(18) 0.048(3) 0.0263(18) -0.0052(19) -0.0021(15) 0.0012(17)
C75 0.0209(19) 0.050(3) 0.034(2) 0.0040(18) -0.0005(16) 0.0011(18)
C76 0.030(2) 0.040(3) 0.037(2) 0.0104(19) 0.0123(17) 0.0080(18)
C77 0.031(2) 0.040(2) 0.034(2) 0.0011(19) 0.0073(17) -0.0073(17)
C78 0.0239(18) 0.043(2) 0.0248(18) 0.0043(17) 0.0000(15) -0.0027(16)
C79 0.040(2) 0.033(2) 0.027(2) -0.0118(19) 0.0028(17) -0.0044(16)
C80 0.0229(17) 0.026(2) 0.0185(15) -0.0044(15) 0.0000(13) -0.0010(13)
C81 0.0262(18) 0.0244(19) 0.0219(16) -0.0047(16) -0.0007(14) -0.0022(14)
C82 0.0255(17) 0.0189(18) 0.0172(15) -0.0038(15) 0.0038(13) 0.0000(12)
C83 0.0305(19) 0.026(2) 0.0189(16) -0.0002(16) -0.0004(14) 0.0023(14)
C84 0.031(2) 0.032(2) 0.0259(18) 0.0022(18) -0.0022(15) 0.0019(15)
C85 0.030(2) 0.025(2) 0.036(2) 0.0067(17) 0.0040(16) 0.0011(16)
C86 0.029(2) 0.026(2) 0.0257(17) -0.0023(16) 0.0055(15) -0.0010(15)

loop_
_atom_type_symbol
_atom_type_description
_atom_type_scat_dispersion_real
_atom_type_scat_dispersion_imag
_atom_type_scat_source
C C 0.0181 0.0091 'International Tables Vol C Tables 4.2.6.8 and 6.1.1.4'
H H 0.0000 0.0000 'International Tables Vol C Tables 4.2.6.8 and 6.1.1.4'
N N 0.0311 0.0180 'International Tables Vol C Tables 4.2.6.8 and 6.1.1.4'
O O 0.0492 0.0322 'International Tables Vol C Tables 4.2.6.8 and 6.1.1.4'
Cl Cl 0.3639 0.7018 'International Tables Vol C Tables 4.2.6.8 and 6.1.1.4'

loop_
_geom_angle_atom_site_label_1
_geom_angle_atom_site_label_2
_geom_angle_atom_site_label_3
_geom_angle_site_symmetry_1
_geom_angle_site_symmetry_3
_geom_angle
_geom_angle_publ_flag
C7 N1 O1 . . 109.3(3) ?
C4 N2 C5 . . 107.1(3) ?
C4 N2 C20 . . 111.1(3) ?
C5 N2 C20 . . 109.9(3) ?
C28 N3 C36 . . 114.7(3) ?
C28 N3 C27 . . 106.2(3) ?
C36 N3 C27 . . 116.1(3) ?
C37 N4 C38 . . 112.0(3) ?
C37 N4 H4 . . 122(3) ?
C38 N4 H4 . . 126(3) ?
C50 N5 O4 . . 110.2(3) ?
C48 N6 C47 . . 107.6(3) ?
C48 N6 C63 . . 110.4(3) ?
C47 N6 C63 . . 110.9(3) ?
C71 N7 C70 . . 106.9(3) ?
C71 N7 C79 . . 115.4(3) ?
C70 N7 C79 . . 114.7(3) ?
C80 N8 C81 . . 112.5(3) ?
C80 N8 H8 . . 124(4) ?
C81 N8 H8 . . 123(4) ?
N1 O1 C1 . . 110.2(2) ?
N5 O4 C44 . . 110.5(2) ?
O1 C1 C5 . . 105.8(3) ?
O1 C1 C6 . . 104.2(2) ?
C5 C1 C6 . . 117.8(3) ?
O1 C1 C2 . . 102.7(2) ?
C5 C1 C2 . . 115.5(3) ?
C6 C1 C2 . . 109.0(3) ?
O2 C2 C3 . . 121.8(3) ?
O2 C2 C1 . . 116.6(3) ?
C3 C2 C1 . . 121.5(3) ?
C2 C3 C4 . . 107.6(3) ?
C2 C3 C29 . . 111.4(3) ?
C4 C3 C29 . . 113.5(3) ?
C2 C3 C27 . . 109.1(3) ?
C4 C3 C27 . . 112.1(3) ?
C29 C3 C27 . . 103.2(3) ?
N2 C4 C3 . . 108.1(3) ?
N2 C4 H4A . . 110.1 ?
C3 C4 H4A . . 110.1 ?
N2 C4 H4B . . 110.1 ?
C3 C4 H4B . . 110.1 ?
H4A C4 H4B . . 108.4 ?
N2 C5 C1 . . 111.6(3) ?
N2 C5 H5A . . 109.3 ?
C1 C5 H5A . . 109.3 ?
N2 C5 H5B . . 109.3 ?
C1 C5 H5B . . 109.3 ?
H5A C5 H5B . . 108.0 ?
C14 C6 C7 . . 111.8(3) ?
C14 C6 C1 . . 116.9(3) ?
C7 C6 C1 . . 100.4(3) ?
C14 C6 H6 . . 109.1 ?
C7 C6 H6 . . 109.1 ?
C1 C6 H6 . . 109.1 ?
N1 C7 C8 . . 120.3(3) ?
N1 C7 C6 . . 114.5(3) ?
C8 C7 C6 . . 124.8(3) ?
C13 C8 C9 . . 115.3(3) ?
C13 C8 C7 . . 122.2(3) ?
C9 C8 C7 . . 122.3(3) ?
C10 C9 C8 . . 122.1(4) ?
C10 C9 Cl1 . . 116.4(3) ?
C8 C9 Cl1 . . 121.4(3) ?
C11 C10 C9 . . 119.6(4) ?
C11 C10 H10 . . 120.2 ?
C9 C10 H10 . . 120.2 ?
C10 C11 C12 . . 121.0(4) ?
C10 C11 H11 . . 119.5 ?
C12 C11 H11 . . 119.5 ?
C11 C12 C13 . . 119.0(4) ?
C11 C12 H12 . . 120.5 ?
C13 C12 H12 . . 120.5 ?
C12 C13 C8 . . 122.9(3) ?
C12 C13 Cl2 . . 117.2(3) ?
C8 C13 Cl2 . . 119.9(3) ?
C19 C14 C15 . . 119.2(3) ?
C19 C14 C6 . . 122.0(3) ?
C15 C14 C6 . . 118.8(3) ?
C14 C15 C16 . . 120.0(4) ?
C14 C15 H15 . . 120.0 ?
C16 C15 H15 . . 120.0 ?
C17 C16 C15 . . 119.0(4) ?
C17 C16 H16 . . 120.5 ?
C15 C16 H16 . . 120.5 ?
C16 C17 C18 . . 122.4(4) ?
C16 C17 Cl3 . . 118.6(3) ?
C18 C17 Cl3 . . 119.0(3) ?
C19 C18 C17 . . 118.3(4) ?
C19 C18 H18 . . 120.8 ?
C17 C18 H18 . . 120.8 ?
C18 C19 C14 . . 120.9(4) ?
C18 C19 H19 . . 119.5 ?
C14 C19 H19 . . 119.5 ?
N2 C20 C21 . . 114.6(3) ?
N2 C20 H20A . . 108.6 ?
C21 C20 H20A . . 108.6 ?
N2 C20 H20B . . 108.6 ?
C21 C20 H20B . . 108.6 ?
H20A C20 H20B . . 107.6 ?
C22 C21 C26 . . 118.6(3) ?
C22 C21 C20 . . 121.8(3) ?
C26 C21 C20 . . 119.4(3) ?
C21 C22 C23 . . 120.5(4) ?
C21 C22 H22 . . 119.7 ?
C23 C22 H22 . . 119.7 ?
C22 C23 C24 . . 120.4(4) ?
C22 C23 H23 . . 119.8 ?
C24 C23 H23 . . 119.8 ?
C25 C24 C23 . . 119.2(4) ?
C25 C24 H24 . . 120.4 ?
C23 C24 H24 . . 120.4 ?
C24 C25 C26 . . 120.4(4) ?
C24 C25 H25 . . 119.8 ?
C26 C25 H25 . . 119.8 ?
C25 C26 C21 . . 120.9(4) ?
C25 C26 H26 . . 119.5 ?
C21 C26 H26 . . 119.5 ?
N3 C27 C39 . . 109.0(3) ?
N3 C27 C37 . . 111.3(3) ?
C39 C27 C37 . . 100.7(3) ?
N3 C27 C3 . . 103.5(3) ?
C39 C27 C3 . . 120.1(3) ?
C37 C27 C3 . . 112.3(3) ?
N3 C28 C29 . . 102.0(3) ?
N3 C28 H28A . . 111.4 ?
C29 C28 H28A . . 111.4 ?
N3 C28 H28B . . 111.4 ?
C29 C28 H28B . . 111.4 ?
H28A C28 H28B . . 109.2 ?
C30 C29 C28 . . 116.5(3) ?
C30 C29 C3 . . 115.4(3) ?
C28 C29 C3 . . 103.4(3) ?
C30 C29 H29 . . 107.0 ?
C28 C29 H29 . . 107.0 ?
C3 C29 H29 . . 107.0 ?
C31 C30 C35 . . 117.9(4) ?
C31 C30 C29 . . 122.3(4) ?
C35 C30 C29 . . 119.7(3) ?
C30 C31 C32 . . 121.2(4) ?
C30 C31 H31 . . 119.4 ?
C32 C31 H31 . . 119.4 ?
C33 C32 C31 . . 119.7(4) ?
C33 C32 H32 . . 120.1 ?
C31 C32 H32 . . 120.1 ?
C34 C33 C32 . . 120.5(4) ?
C34 C33 Cl4 . . 119.6(3) ?
C32 C33 Cl4 . . 119.9(3) ?
C33 C34 C35 . . 119.2(4) ?
C33 C34 H34 . . 120.4 ?
C35 C34 H34 . . 120.4 ?
C34 C35 C30 . . 121.4(4) ?
C34 C35 H35 . . 119.3 ?
C30 C35 H35 . . 119.3 ?
N3 C36 H36A . . 109.5 ?
N3 C36 H36B . . 109.5 ?
H36A C36 H36B . . 109.5 ?
N3 C36 H36C . . 109.5 ?
H36A C36 H36C . . 109.5 ?
H36B C36 H36C . . 109.5 ?
O3 C37 N4 . . 125.1(3) ?
O3 C37 C27 . . 126.2(3) ?
N4 C37 C27 . . 108.4(3) ?
C43 C38 N4 . . 127.4(3) ?
C43 C38 C39 . . 122.7(3) ?
N4 C38 C39 . . 109.7(3) ?
C40 C39 C38 . . 118.7(3) ?
C40 C39 C27 . . 131.4(3) ?
C38 C39 C27 . . 109.1(3) ?
C39 C40 C41 . . 119.2(3) ?
C39 C40 H40 . . 120.4 ?
C41 C40 H40 . . 120.4 ?
C42 C41 C40 . . 120.5(4) ?
C42 C41 H41 . . 119.7 ?
C40 C41 H41 . . 119.7 ?
C41 C42 C43 . . 121.1(4) ?
C41 C42 H42 . . 119.4 ?
C43 C42 H42 . . 119.4 ?
C38 C43 C42 . . 117.6(3) ?
C38 C43 H43 . . 121.2 ?
C42 C43 H43 . . 121.2 ?
O4 C44 C48 . . 105.8(3) ?
O4 C44 C45 . . 102.8(3) ?
C48 C44 C45 . . 115.6(3) ?
O4 C44 C49 . . 103.8(2) ?
C48 C44 C49 . . 117.4(3) ?
C45 C44 C49 . . 109.5(3) ?
O5 C45 C46 . . 122.2(3) ?
O5 C45 C44 . . 116.6(3) ?
C46 C45 C44 . . 121.2(3) ?
C45 C46 C47 . . 107.8(3) ?
C45 C46 C72 . . 110.7(3) ?
C47 C46 C72 . . 113.6(3) ?
C45 C46 C70 . . 109.2(3) ?
C47 C46 C70 . . 112.8(3) ?
C72 C46 C70 . . 102.6(3) ?
N6 C47 C46 . . 108.1(3) ?
N6 C47 H47A . . 110.1 ?
C46 C47 H47A . . 110.1 ?
N6 C47 H47B . . 110.1 ?
C46 C47 H47B . . 110.1 ?
H47A C47 H47B . . 108.4 ?
N6 C48 C44 . . 112.0(3) ?
N6 C48 H48A . . 109.2 ?
C44 C48 H48A . . 109.2 ?
N6 C48 H48B . . 109.2 ?
C44 C48 H48B . . 109.2 ?
H48A C48 H48B . . 107.9 ?
C57 C49 C50 . . 113.1(3) ?
C57 C49 C44 . . 117.1(3) ?
C50 C49 C44 . . 99.9(3) ?
C57 C49 H49 . . 108.7 ?
C50 C49 H49 . . 108.7 ?
C44 C49 H49 . . 108.7 ?
N5 C50 C51 . . 121.4(3) ?
N5 C50 C49 . . 114.7(3) ?
C51 C50 C49 . . 123.4(3) ?
C56 C51 C52 . . 115.0(3) ?
C56 C51 C50 . . 122.7(3) ?
C52 C51 C50 . . 122.2(3) ?
C53 C52 C51 . . 123.3(4) ?
C53 C52 Cl5 . . 115.5(3) ?
C51 C52 Cl5 . . 121.2(3) ?
C54 C53 C52 . . 117.8(4) ?
C54 C53 H53 . . 121.1 ?
C52 C53 H53 . . 121.1 ?
C55 C54 C53 . . 121.2(4) ?
C55 C54 H54 . . 119.4 ?
C53 C54 H54 . . 119.4 ?
C54 C55 C56 . . 119.0(4) ?
C54 C55 H55 . . 120.5 ?
C56 C55 H55 . . 120.5 ?
C55 C56 C51 . . 123.5(4) ?
C55 C56 Cl6 . . 117.5(3) ?
C51 C56 Cl6 . . 119.1(3) ?
C62 C57 C58 . . 119.2(3) ?
C62 C57 C49 . . 121.4(3) ?
C58 C57 C49 . . 119.3(3) ?
C59 C58 C57 . . 120.6(4) ?
C59 C58 H58 . . 119.7 ?
C57 C58 H58 . . 119.7 ?
C60 C59 C58 . . 119.0(4) ?
C60 C59 H59 . . 120.5 ?
C58 C59 H59 . . 120.5 ?
C59 C60 C61 . . 121.8(4) ?
C59 C60 Cl7 . . 119.2(3) ?
C61 C60 Cl7 . . 119.0(3) ?
C60 C61 C62 . . 118.7(4) ?
C60 C61 H61 . . 120.7 ?
C62 C61 H61 . . 120.7 ?
C57 C62 C61 . . 120.7(4) ?
C57 C62 H62 . . 119.6 ?
C61 C62 H62 . . 119.6 ?
N6 C63 C64 . . 114.8(3) ?
N6 C63 H63A . . 108.6 ?
C64 C63 H63A . . 108.6 ?
N6 C63 H63B . . 108.6 ?
C64 C63 H63B . . 108.6 ?
H63A C63 H63B . . 107.5 ?
C69 C64 C65 . . 118.5(3) ?
C69 C64 C63 . . 119.9(3) ?
C65 C64 C63 . . 121.3(3) ?
C64 C65 C66 . . 120.6(4) ?
C64 C65 H65 . . 119.7 ?
C66 C65 H65 . . 119.7 ?
C67 C66 C65 . . 119.8(4) ?
C67 C66 H66 . . 120.1 ?
C65 C66 H66 . . 120.1 ?
C68 C67 C66 . . 119.5(4) ?
C68 C67 H67 . . 120.2 ?
C66 C67 H67 . . 120.2 ?
C67 C68 C69 . . 120.5(4) ?
C67 C68 H68 . . 119.8 ?
C69 C68 H68 . . 119.8 ?
C68 C69 C64 . . 121.0(4) ?
C68 C69 H69 . . 119.5 ?
C64 C69 H69 . . 119.5 ?
N7 C70 C82 . . 109.7(3) ?
N7 C70 C80 . . 111.6(3) ?
C82 C70 C80 . . 100.9(3) ?
N7 C70 C46 . . 103.6(3) ?
C82 C70 C46 . . 120.0(3) ?
C80 C70 C46 . . 111.1(3) ?
N7 C71 C72 . . 101.7(3) ?
N7 C71 H71A . . 111.4 ?
C72 C71 H71A . . 111.4 ?
N7 C71 H71B . . 111.4 ?
C72 C71 H71B . . 111.4 ?
H71A C71 H71B . . 109.3 ?
C73 C72 C71 . . 116.0(3) ?
C73 C72 C46 . . 115.3(3) ?
C71 C72 C46 . . 103.6(3) ?
C73 C72 H72 . . 107.2 ?
C71 C72 H72 . . 107.2 ?
C46 C72 H72 . . 107.2 ?
C78 C73 C74 . . 117.0(4) ?
C78 C73 C72 . . 120.4(3) ?
C74 C73 C72 . . 122.5(4) ?
C73 C74 C75 . . 121.9(4) ?
C73 C74 H74 . . 119.1 ?
C75 C74 H74 . . 119.1 ?
C76 C75 C74 . . 119.1(4) ?
C76 C75 H75 . . 120.4 ?
C74 C75 H75 . . 120.4 ?
C75 C76 C77 . . 121.1(4) ?
C75 C76 Cl8 . . 119.9(3) ?
C77 C76 Cl8 . . 119.0(4) ?
C78 C77 C76 . . 118.8(4) ?
C78 C77 H77 . . 120.6 ?
C76 C77 H77 . . 120.6 ?
C77 C78 C73 . . 122.1(4) ?
C77 C78 H78 . . 119.0 ?
C73 C78 H78 . . 119.0 ?
N7 C79 H79A . . 109.5 ?
N7 C79 H79B . . 109.5 ?
H79A C79 H79B . . 109.5 ?
N7 C79 H79C . . 109.5 ?
H79A C79 H79C . . 109.5 ?
H79B C79 H79C . . 109.5 ?
O6 C80 N8 . . 125.3(3) ?
O6 C80 C70 . . 126.5(3) ?
N8 C80 C70 . . 107.9(3) ?
C86 C81 C82 . . 122.9(3) ?
C86 C81 N8 . . 127.7(3) ?
C82 C81 N8 . . 109.3(3) ?
C83 C82 C81 . . 119.0(3) ?
C83 C82 C70 . . 130.8(3) ?
C81 C82 C70 . . 109.4(3) ?
C84 C83 C82 . . 119.3(3) ?
C84 C83 H83 . . 120.4 ?
C82 C83 H83 . . 120.4 ?
C83 C84 C85 . . 120.6(4) ?
C83 C84 H84 . . 119.7 ?
C85 C84 H84 . . 119.7 ?
C86 C85 C84 . . 120.7(4) ?
C86 C85 H85 . . 119.6 ?
C84 C85 H85 . . 119.6 ?
C81 C86 C85 . . 117.4(3) ?
C81 C86 H86 . . 121.3 ?
C85 C86 H86 . . 121.3 ?

loop_
_geom_bond_atom_site_label_1
_geom_bond_atom_site_label_2
_geom_bond_site_symmetry_2
_geom_bond_distance
_geom_bond_publ_flag
Cl1 C9 . 1.737(4) ?
Cl2 C13 . 1.739(4) ?
Cl3 C17 . 1.742(4) ?
Cl4 C33 . 1.740(4) ?
Cl5 C52 . 1.749(4) ?
Cl6 C56 . 1.752(4) ?
Cl7 C60 . 1.744(4) ?
Cl8 C76 . 1.742(4) ?
N1 C7 . 1.289(5) ?
N1 O1 . 1.411(3) ?
N2 C4 . 1.467(4) ?
N2 C5 . 1.469(4) ?
N2 C20 . 1.474(4) ?
N3 C28 . 1.455(5) ?
N3 C36 . 1.464(5) ?
N3 C27 . 1.474(4) ?
N4 C37 . 1.354(5) ?
N4 C38 . 1.396(5) ?
N4 H4 . 0.87(4) ?
N5 C50 . 1.272(4) ?
N5 O4 . 1.396(4) ?
N6 C48 . 1.465(4) ?
N6 C47 . 1.465(4) ?
N6 C63 . 1.469(4) ?
N7 C71 . 1.451(5) ?
N7 C70 . 1.466(4) ?
N7 C79 . 1.467(5) ?
N8 C80 . 1.350(5) ?
N8 C81 . 1.404(5) ?
N8 H8 . 0.68(5) ?
O1 C1 . 1.474(4) ?
O2 C2 . 1.211(4) ?
O3 C37 . 1.227(4) ?
O4 C44 . 1.471(4) ?
O5 C45 . 1.213(4) ?
O6 C80 . 1.224(4) ?
C1 C5 . 1.535(4) ?
C1 C6 . 1.552(5) ?
C1 C2 . 1.560(5) ?
C2 C3 . 1.528(4) ?
C3 C4 . 1.532(5) ?
C3 C29 . 1.569(4) ?
C3 C27 . 1.601(5) ?
C4 H4A . 0.9900 ?
C4 H4B . 0.9900 ?
C5 H5A . 0.9900 ?
C5 H5B . 0.9900 ?
C6 C14 . 1.511(4) ?
C6 C7 . 1.520(4) ?
C6 H6 . 1.0000 ?
C7 C8 . 1.470(5) ?
C8 C13 . 1.411(5) ?
C8 C9 . 1.416(5) ?
C9 C10 . 1.387(5) ?
C10 C11 . 1.374(6) ?
C10 H10 . 0.9500 ?
C11 C12 . 1.381(6) ?
C11 H11 . 0.9500 ?
C12 C13 . 1.384(5) ?
C12 H12 . 0.9500 ?
C14 C19 . 1.389(5) ?
C14 C15 . 1.397(5) ?
C15 C16 . 1.407(5) ?
C15 H15 . 0.9500 ?
C16 C17 . 1.358(6) ?
C16 H16 . 0.9500 ?
C17 C18 . 1.392(6) ?
C18 C19 . 1.388(5) ?
C18 H18 . 0.9500 ?
C19 H19 . 0.9500 ?
C20 C21 . 1.518(5) ?
C20 H20A . 0.9900 ?
C20 H20B . 0.9900 ?
C21 C22 . 1.381(6) ?
C21 C26 . 1.397(5) ?
C22 C23 . 1.390(5) ?
C22 H22 . 0.9500 ?
C23 C24 . 1.398(6) ?
C23 H23 . 0.9500 ?
C24 C25 . 1.371(6) ?
C24 H24 . 0.9500 ?
C25 C26 . 1.386(5) ?
C25 H25 . 0.9500 ?
C26 H26 . 0.9500 ?
C27 C39 . 1.520(5) ?
C27 C37 . 1.570(4) ?
C28 C29 . 1.523(5) ?
C28 H28A . 0.9900 ?
C28 H28B . 0.9900 ?
C29 C30 . 1.513(5) ?
C29 H29 . 1.0000 ?
C30 C31 . 1.379(5) ?
C30 C35 . 1.397(5) ?
C31 C32 . 1.393(6) ?
C31 H31 . 0.9500 ?
C32 C33 . 1.378(6) ?
C32 H32 . 0.9500 ?
C33 C34 . 1.377(6) ?
C34 C35 . 1.390(6) ?
C34 H34 . 0.9500 ?
C35 H35 . 0.9500 ?
C36 H36A . 0.9800 ?
C36 H36B . 0.9800 ?
C36 H36C . 0.9800 ?
C38 C43 . 1.374(5) ?
C38 C39 . 1.404(5) ?
C39 C40 . 1.386(5) ?
C40 C41 . 1.399(5) ?
C40 H40 . 0.9500 ?
C41 C42 . 1.384(6) ?
C41 H41 . 0.9500 ?
C42 C43 . 1.391(5) ?
C42 H42 . 0.9500 ?
C43 H43 . 0.9500 ?
C44 C48 . 1.544(5) ?
C44 C45 . 1.560(5) ?
C44 C49 . 1.566(4) ?
C45 C46 . 1.529(5) ?
C46 C47 . 1.531(5) ?
C46 C72 . 1.573(5) ?
C46 C70 . 1.608(5) ?
C47 H47A . 0.9900 ?
C47 H47B . 0.9900 ?
C48 H48A . 0.9900 ?
C48 H48B . 0.9900 ?
C49 C57 . 1.512(4) ?
C49 C50 . 1.520(4) ?
C49 H49 . 1.0000 ?
C50 C51 . 1.484(5) ?
C51 C56 . 1.396(5) ?
C51 C52 . 1.403(5) ?
C52 C53 . 1.396(5) ?
C53 C54 . 1.390(7) ?
C53 H53 . 0.9500 ?
C54 C55 . 1.373(7) ?
C54 H54 . 0.9500 ?
C55 C56 . 1.381(5) ?
C55 H55 . 0.9500 ?
C57 C62 . 1.383(5) ?
C57 C58 . 1.400(5) ?
C58 C59 . 1.386(5) ?
C58 H58 . 0.9500 ?
C59 C60 . 1.376(6) ?
C59 H59 . 0.9500 ?
C60 C61 . 1.384(6) ?
C61 C62 . 1.395(5) ?
C61 H61 . 0.9500 ?
C62 H62 . 0.9500 ?
C63 C64 . 1.520(5) ?
C63 H63A . 0.9900 ?
C63 H63B . 0.9900 ?
C64 C69 . 1.390(5) ?
C64 C65 . 1.390(5) ?
C65 C66 . 1.399(5) ?
C65 H65 . 0.9500 ?
C66 C67 . 1.391(6) ?
C66 H66 . 0.9500 ?
C67 C68 . 1.380(6) ?
C67 H67 . 0.9500 ?
C68 C69 . 1.383(5) ?
C68 H68 . 0.9500 ?
C69 H69 . 0.9500 ?
C70 C82 . 1.517(5) ?
C70 C80 . 1.572(4) ?
C71 C72 . 1.525(5) ?
C71 H71A . 0.9900 ?
C71 H71B . 0.9900 ?
C72 C73 . 1.513(5) ?
C72 H72 . 1.0000 ?
C73 C78 . 1.390(5) ?
C73 C74 . 1.391(5) ?
C74 C75 . 1.391(6) ?
C74 H74 . 0.9500 ?
C75 C76 . 1.365(6) ?
C75 H75 . 0.9500 ?
C76 C77 . 1.387(6) ?
C77 C78 . 1.383(6) ?
C77 H77 . 0.9500 ?
C78 H78 . 0.9500 ?
C79 H79A . 0.9800 ?
C79 H79B . 0.9800 ?
C79 H79C . 0.9800 ?
C81 C86 . 1.376(5) ?
C81 C82 . 1.398(5) ?
C82 C83 . 1.386(5) ?
C83 C84 . 1.386(5) ?
C83 H83 . 0.9500 ?
C84 C85 . 1.400(5) ?
C84 H84 . 0.9500 ?
C85 C86 . 1.394(5) ?
C85 H85 . 0.9500 ?
C86 H86 . 0.9500 ?

loop_
_geom_hbond_atom_site_label_D
_geom_hbond_atom_site_label_H
_geom_hbond_atom_site_label_A
_geom_hbond_site_symmetry_A
_geom_hbond_distance_DH
_geom_hbond_distance_HA
_geom_hbond_distance_DA
_geom_hbond_angle_DHA
_geom_hbond_publ_flag
N4 H4 O6 3_654 0.87(5) 1.94(5) 2.804(4) 176(4) yes
N8 H8 O3 3_655 0.68(5) 2.14(5) 2.808(4) 173(5) yes

loop_
_geom_torsion_atom_site_label_1
_geom_torsion_atom_site_label_2
_geom_torsion_atom_site_label_3
_geom_torsion_atom_site_label_4
_geom_torsion_site_symmetry_1
_geom_torsion_site_symmetry_2
_geom_torsion_site_symmetry_3
_geom_torsion_site_symmetry_4
_geom_torsion
_geom_torsion_publ_flag
C7 N1 O1 C1 . . . . -8.1(4) ?
C50 N5 O4 C44 . . . . -5.8(4) ?
N1 O1 C1 C5 . . . . 136.3(3) ?
N1 O1 C1 C6 . . . . 11.4(3) ?
N1 O1 C1 C2 . . . . -102.2(3) ?
O1 C1 C2 O2 . . . . 61.5(4) ?
C5 C1 C2 O2 . . . . 176.1(3) ?
C6 C1 C2 O2 . . . . -48.7(4) ?
O1 C1 C2 C3 . . . . -115.6(3) ?
C5 C1 C2 C3 . . . . -0.9(5) ?
C6 C1 C2 C3 . . . . 134.3(3) ?
O2 C2 C3 C4 . . . . -159.0(3) ?
C1 C2 C3 C4 . . . . 17.8(4) ?
O2 C2 C3 C29 . . . . -34.1(5) ?
C1 C2 C3 C29 . . . . 142.8(3) ?
O2 C2 C3 C27 . . . . 79.2(4) ?
C1 C2 C3 C27 . . . . -104.0(3) ?
C5 N2 C4 C3 . . . . 81.5(3) ?
C20 N2 C4 C3 . . . . -158.5(3) ?
C2 C3 C4 N2 . . . . -56.2(3) ?
C29 C3 C4 N2 . . . . -179.9(3) ?
C27 C3 C4 N2 . . . . 63.7(3) ?
C4 N2 C5 C1 . . . . -60.1(4) ?
C20 N2 C5 C1 . . . . 179.1(3) ?
O1 C1 C5 N2 . . . . 133.9(3) ?
C6 C1 C5 N2 . . . . -110.1(3) ?
C2 C1 C5 N2 . . . . 21.0(4) ?
O1 C1 C6 C14 . . . . 111.3(3) ?
C5 C1 C6 C14 . . . . -5.5(4) ?
C2 C1 C6 C14 . . . . -139.6(3) ?
O1 C1 C6 C7 . . . . -9.8(3) ?
C5 C1 C6 C7 . . . . -126.6(3) ?
C2 C1 C6 C7 . . . . 99.3(3) ?
O1 N1 C7 C8 . . . . -172.0(3) ?
O1 N1 C7 C6 . . . . 0.9(4) ?
C14 C6 C7 N1 . . . . -118.8(3) ?
C1 C6 C7 N1 . . . . 5.9(4) ?
C14 C6 C7 C8 . . . . 53.8(5) ?
C1 C6 C7 C8 . . . . 178.5(3) ?
N1 C7 C8 C13 . . . . -136.2(4) ?
C6 C7 C8 C13 . . . . 51.6(5) ?
N1 C7 C8 C9 . . . . 49.1(5) ?
C6 C7 C8 C9 . . . . -123.2(4) ?
C13 C8 C9 C10 . . . . -2.8(5) ?
C7 C8 C9 C10 . . . . 172.3(3) ?
C13 C8 C9 Cl1 . . . . 179.5(3) ?
C7 C8 C9 Cl1 . . . . -5.4(5) ?
C8 C9 C10 C11 . . . . 3.3(6) ?
Cl1 C9 C10 C11 . . . . -178.9(3) ?
C9 C10 C11 C12 . . . . -1.1(6) ?
C10 C11 C12 C13 . . . . -1.4(6) ?
C11 C12 C13 C8 . . . . 2.0(5) ?
C11 C12 C13 Cl2 . . . . -180.0(3) ?
C9 C8 C13 C12 . . . . 0.1(5) ?
C7 C8 C13 C12 . . . . -175.0(3) ?
C9 C8 C13 Cl2 . . . . -177.9(3) ?
C7 C8 C13 Cl2 . . . . 7.0(5) ?
C7 C6 C14 C19 . . . . 38.1(4) ?
C1 C6 C14 C19 . . . . -76.8(4) ?
C7 C6 C14 C15 . . . . -143.4(3) ?
C1 C6 C14 C15 . . . . 101.7(4) ?
C19 C14 C15 C16 . . . . 3.3(5) ?
C6 C14 C15 C16 . . . . -175.2(3) ?
C14 C15 C16 C17 . . . . -1.3(6) ?
C15 C16 C17 C18 . . . . -1.3(7) ?
C15 C16 C17 Cl3 . . . . 177.0(3) ?
C16 C17 C18 C19 . . . . 1.6(7) ?
Cl3 C17 C18 C19 . . . . -176.6(3) ?
C17 C18 C19 C14 . . . . 0.6(6) ?
C15 C14 C19 C18 . . . . -3.0(5) ?
C6 C14 C19 C18 . . . . 175.5(3) ?
C4 N2 C20 C21 . . . . 169.5(3) ?
C5 N2 C20 C21 . . . . -72.1(4) ?
N2 C20 C21 C22 . . . . -36.1(5) ?
N2 C20 C21 C26 . . . . 149.8(3) ?
C26 C21 C22 C23 . . . . 1.6(6) ?
C20 C21 C22 C23 . . . . -172.5(4) ?
C21 C22 C23 C24 . . . . 0.0(7) ?
C22 C23 C24 C25 . . . . -1.1(7) ?
C23 C24 C25 C26 . . . . 0.6(6) ?
C24 C25 C26 C21 . . . . 1.0(6) ?
C22 C21 C26 C25 . . . . -2.1(5) ?
C20 C21 C26 C25 . . . . 172.1(3) ?
C28 N3 C27 C39 . . . . -163.8(3) ?
C36 N3 C27 C39 . . . . 67.4(4) ?
C28 N3 C27 C37 . . . . 86.0(3) ?
C36 N3 C27 C37 . . . . -42.8(4) ?
C28 N3 C27 C3 . . . . -34.8(3) ?
C36 N3 C27 C3 . . . . -163.6(3) ?
C2 C3 C27 N3 . . . . -110.2(3) ?
C4 C3 C27 N3 . . . . 130.7(3) ?
C29 C3 C27 N3 . . . . 8.3(3) ?
C2 C3 C27 C39 . . . . 11.6(4) ?
C4 C3 C27 C39 . . . . -107.5(3) ?
C29 C3 C27 C39 . . . . 130.1(3) ?
C2 C3 C27 C37 . . . . 129.7(3) ?
C4 C3 C27 C37 . . . . 10.6(4) ?
C29 C3 C27 C37 . . . . -111.8(3) ?
C36 N3 C28 C29 . . . . 177.6(3) ?
C27 N3 C28 C29 . . . . 48.0(3) ?
N3 C28 C29 C30 . . . . -168.2(3) ?
N3 C28 C29 C3 . . . . -40.4(3) ?
C2 C3 C29 C30 . . . . -95.6(3) ?
C4 C3 C29 C30 . . . . 26.0(4) ?
C27 C3 C29 C30 . . . . 147.5(3) ?
C2 C3 C29 C28 . . . . 136.0(3) ?
C4 C3 C29 C28 . . . . -102.4(3) ?
C27 C3 C29 C28 . . . . 19.1(3) ?
C28 C29 C30 C31 . . . . 6.5(5) ?
C3 C29 C30 C31 . . . . -115.1(4) ?
C28 C29 C30 C35 . . . . -172.0(3) ?
C3 C29 C30 C35 . . . . 66.4(4) ?
C35 C30 C31 C32 . . . . -2.4(6) ?
C29 C30 C31 C32 . . . . 179.1(3) ?
C30 C31 C32 C33 . . . . 0.7(6) ?
C31 C32 C33 C34 . . . . 0.5(6) ?
C31 C32 C33 Cl4 . . . . -179.5(3) ?
C32 C33 C34 C35 . . . . 0.1(6) ?
Cl4 C33 C34 C35 . . . . -179.9(3) ?
C33 C34 C35 C30 . . . . -1.8(6) ?
C31 C30 C35 C34 . . . . 3.0(6) ?
C29 C30 C35 C34 . . . . -178.5(3) ?
C38 N4 C37 O3 . . . . 175.4(4) ?
C38 N4 C37 C27 . . . . 0.2(4) ?
N3 C27 C37 O3 . . . . -60.6(5) ?
C39 C27 C37 O3 . . . . -176.0(4) ?
C3 C27 C37 O3 . . . . 54.9(5) ?
N3 C27 C37 N4 . . . . 114.5(3) ?
C39 C27 C37 N4 . . . . -0.9(4) ?
C3 C27 C37 N4 . . . . -130.0(3) ?
C37 N4 C38 C43 . . . . -175.1(4) ?
C37 N4 C38 C39 . . . . 0.6(4) ?
C43 C38 C39 C40 . . . . 4.1(6) ?
N4 C38 C39 C40 . . . . -171.9(3) ?
C43 C38 C39 C27 . . . . 174.7(3) ?
N4 C38 C39 C27 . . . . -1.2(4) ?
N3 C27 C39 C40 . . . . 53.2(5) ?
C37 C27 C39 C40 . . . . 170.3(4) ?
C3 C27 C39 C40 . . . . -65.9(5) ?
N3 C27 C39 C38 . . . . -115.8(3) ?
C37 C27 C39 C38 . . . . 1.3(4) ?
C3 C27 C39 C38 . . . . 125.1(3) ?
C38 C39 C40 C41 . . . . -3.8(5) ?
C27 C39 C40 C41 . . . . -172.0(4) ?
C39 C40 C41 C42 . . . . 1.3(6) ?
C40 C41 C42 C43 . . . . 1.3(6) ?
N4 C38 C43 C42 . . . . 173.7(4) ?
C39 C38 C43 C42 . . . . -1.5(6) ?
C41 C42 C43 C38 . . . . -1.2(6) ?
N5 O4 C44 C48 . . . . 133.0(3) ?
N5 O4 C44 C45 . . . . -105.4(3) ?
N5 O4 C44 C49 . . . . 8.7(3) ?
O4 C44 C45 O5 . . . . 61.8(4) ?
C48 C44 C45 O5 . . . . 176.5(3) ?
C49 C44 C45 O5 . . . . -48.1(4) ?
O4 C44 C45 C46 . . . . -115.2(3) ?
C48 C44 C45 C46 . . . . -0.6(5) ?
C49 C44 C45 C46 . . . . 134.9(3) ?
O5 C45 C46 C47 . . . . -158.2(3) ?
C44 C45 C46 C47 . . . . 18.6(4) ?
O5 C45 C46 C72 . . . . -33.4(5) ?
C44 C45 C46 C72 . . . . 143.5(3) ?
O5 C45 C46 C70 . . . . 78.9(4) ?
C44 C45 C46 C70 . . . . -104.2(3) ?
C48 N6 C47 C46 . . . . 81.0(3) ?
C63 N6 C47 C46 . . . . -158.1(3) ?
C45 C46 C47 N6 . . . . -57.0(3) ?
C72 C46 C47 N6 . . . . 179.9(3) ?
C70 C46 C47 N6 . . . . 63.7(3) ?
C47 N6 C48 C44 . . . . -58.4(4) ?
C63 N6 C48 C44 . . . . -179.5(3) ?
O4 C44 C48 N6 . . . . 132.4(3) ?
C45 C44 C48 N6 . . . . 19.4(4) ?
C49 C44 C48 N6 . . . . -112.4(3) ?
O4 C44 C49 C57 . . . . 114.6(3) ?
C48 C44 C49 C57 . . . . -1.7(5) ?
C45 C44 C49 C57 . . . . -136.2(3) ?
O4 C44 C49 C50 . . . . -7.8(3) ?
C48 C44 C49 C50 . . . . -124.1(3) ?
C45 C44 C49 C50 . . . . 101.4(3) ?
O4 N5 C50 C51 . . . . -173.0(3) ?
O4 N5 C50 C49 . . . . 0.0(4) ?
C57 C49 C50 N5 . . . . -120.1(3) ?
C44 C49 C50 N5 . . . . 5.2(4) ?
C57 C49 C50 C51 . . . . 52.8(4) ?
C44 C49 C50 C51 . . . . 178.1(3) ?
N5 C50 C51 C56 . . . . -130.9(4) ?
C49 C50 C51 C56 . . . . 56.7(5) ?
N5 C50 C51 C52 . . . . 52.5(5) ?
C49 C50 C51 C52 . . . . -119.9(4) ?
C56 C51 C52 C53 . . . . -3.1(5) ?
C50 C51 C52 C53 . . . . 173.8(3) ?
C56 C51 C52 Cl5 . . . . 176.9(3) ?
C50 C51 C52 Cl5 . . . . -6.2(5) ?
C51 C52 C53 C54 . . . . -0.5(6) ?
Cl5 C52 C53 C54 . . . . 179.5(3) ?
C52 C53 C54 C55 . . . . 3.9(6) ?
C53 C54 C55 C56 . . . . -3.4(6) ?
C54 C55 C56 C51 . . . . -0.5(6) ?
C54 C55 C56 Cl6 . . . . 177.3(3) ?
C52 C51 C56 C55 . . . . 3.6(5) ?
C50 C51 C56 C55 . . . . -173.2(3) ?
C52 C51 C56 Cl6 . . . . -174.2(3) ?
C50 C51 C56 Cl6 . . . . 9.0(5) ?
C50 C49 C57 C62 . . . . 37.4(4) ?
C44 C49 C57 C62 . . . . -78.0(4) ?
C50 C49 C57 C58 . . . . -146.2(3) ?
C44 C49 C57 C58 . . . . 98.4(4) ?
C62 C57 C58 C59 . . . . 2.5(5) ?
C49 C57 C58 C59 . . . . -173.9(3) ?
C57 C58 C59 C60 . . . . -0.9(6) ?
C58 C59 C60 C61 . . . . -1.7(6) ?
C58 C59 C60 Cl7 . . . . 176.2(3) ?
C59 C60 C61 C62 . . . . 2.6(6) ?
Cl7 C60 C61 C62 . . . . -175.4(3) ?
C58 C57 C62 C61 . . . . -1.6(5) ?
C49 C57 C62 C61 . . . . 174.7(3) ?
C60 C61 C62 C57 . . . . -0.9(6) ?
C48 N6 C63 C64 . . . . -69.4(4) ?
C47 N6 C63 C64 . . . . 171.4(3) ?
N6 C63 C64 C69 . . . . 147.5(3) ?
N6 C63 C64 C65 . . . . -38.7(5) ?
C69 C64 C65 C66 . . . . 0.7(6) ?
C63 C64 C65 C66 . . . . -173.2(4) ?
C64 C65 C66 C67 . . . . 0.6(7) ?
C65 C66 C67 C68 . . . . -0.7(7) ?
C66 C67 C68 C69 . . . . -0.7(6) ?
C67 C68 C69 C64 . . . . 2.1(6) ?
C65 C64 C69 C68 . . . . -2.1(5) ?
C63 C64 C69 C68 . . . . 172.0(4) ?
C71 N7 C70 C82 . . . . -163.8(3) ?
C79 N7 C70 C82 . . . . 66.9(4) ?
C71 N7 C70 C80 . . . . 85.2(3) ?
C79 N7 C70 C80 . . . . -44.1(4) ?
C71 N7 C70 C46 . . . . -34.5(3) ?
C79 N7 C70 C46 . . . . -163.7(3) ?
C45 C46 C70 N7 . . . . -109.9(3) ?
C47 C46 C70 N7 . . . . 130.3(3) ?
C72 C46 C70 N7 . . . . 7.6(3) ?
C45 C46 C70 C82 . . . . 12.9(4) ?
C47 C46 C70 C82 . . . . -107.0(3) ?
C72 C46 C70 C82 . . . . 130.4(3) ?
C45 C46 C70 C80 . . . . 130.2(3) ?
C47 C46 C70 C80 . . . . 10.3(4) ?
C72 C46 C70 C80 . . . . -112.3(3) ?
C70 N7 C71 C72 . . . . 47.9(3) ?
C79 N7 C71 C72 . . . . 176.8(3) ?
N7 C71 C72 C73 . . . . -167.9(3) ?
N7 C71 C72 C46 . . . . -40.6(3) ?
C45 C46 C72 C73 . . . . -96.1(3) ?
C47 C46 C72 C73 . . . . 25.4(4) ?
C70 C46 C72 C73 . . . . 147.5(3) ?
C45 C46 C72 C71 . . . . 136.2(3) ?
C47 C46 C72 C71 . . . . -102.4(3) ?
C70 C46 C72 C71 . . . . 19.7(3) ?
C71 C72 C73 C78 . . . . -172.6(3) ?
C46 C72 C73 C78 . . . . 66.1(4) ?
C71 C72 C73 C74 . . . . 7.7(5) ?
C46 C72 C73 C74 . . . . -113.6(4) ?
C78 C73 C74 C75 . . . . -1.3(6) ?
C72 C73 C74 C75 . . . . 178.4(4) ?
C73 C74 C75 C76 . . . . 0.2(6) ?
C74 C75 C76 C77 . . . . 0.8(6) ?
C74 C75 C76 Cl8 . . . . -179.3(3) ?
C75 C76 C77 C78 . . . . -0.6(6) ?
Cl8 C76 C77 C78 . . . . 179.5(3) ?
C76 C77 C78 C73 . . . . -0.7(6) ?
C74 C73 C78 C77 . . . . 1.6(6) ?
C72 C73 C78 C77 . . . . -178.1(3) ?
C81 N8 C80 O6 . . . . 174.9(4) ?
C81 N8 C80 C70 . . . . 1.3(4) ?
N7 C70 C80 O6 . . . . -59.4(5) ?
C82 C70 C80 O6 . . . . -175.9(4) ?
C46 C70 C80 O6 . . . . 55.7(5) ?
N7 C70 C80 N8 . . . . 114.2(3) ?
C82 C70 C80 N8 . . . . -2.3(4) ?
C46 C70 C80 N8 . . . . -130.7(3) ?
C80 N8 C81 C86 . . . . -174.9(4) ?
C80 N8 C81 C82 . . . . 0.4(5) ?
C86 C81 C82 C83 . . . . 3.4(6) ?
N8 C81 C82 C83 . . . . -172.3(3) ?
C86 C81 C82 C70 . . . . 173.6(3) ?
N8 C81 C82 C70 . . . . -2.0(4) ?
N7 C70 C82 C83 . . . . 53.4(5) ?
C80 C70 C82 C83 . . . . 171.3(4) ?
C46 C70 C82 C83 . . . . -66.3(5) ?
N7 C70 C82 C81 . . . . -115.3(3) ?
C80 C70 C82 C81 . . . . 2.6(4) ?
C46 C70 C82 C81 . . . . 125.0(3) ?
C81 C82 C83 C84 . . . . -3.7(5) ?
C70 C82 C83 C84 . . . . -171.5(4) ?
C82 C83 C84 C85 . . . . 1.1(6) ?
C83 C84 C85 C86 . . . . 2.0(6) ?
C82 C81 C86 C85 . . . . -0.3(6) ?
N8 C81 C86 C85 . . . . 174.5(4) ?
C84 C85 C86 C81 . . . . -2.4(6) ?
